data_4515268
loop_
_publ_author_name
'Golden, Jessica H.'
'Estergreen, Laura'
'Porter, Tyler'
'Tadle, Abegail C.'
'Sylvinson M. R., Daniel'
'Facendola, John W.'
'Kubiak, Clifford P.'
'Bradforth, Stephen E.'
'Thompson, Mark E.'

_publ_section_title
;
 Symmetry-Breaking Charge Transfer in Boron Dipyridylmethene (DIPYR)
 Dimers
;
_journal_issue 3
_journal_name_full 'ACS Applied Energy Materials'
_journal_page_first 1083
_journal_paper_doi 10.1021/acsaem.7b00214
_journal_volume 1
_journal_year 2018
_chemical_formula_iupac C38H24B2F4N4
_chemical_formula_sum 'C41 H31 B2 F4 N4'
_chemical_formula_weight 677.32
_chemical_name_common bis_alpha_DIPYR
_space_group_crystal_system monoclinic
_space_group_IT_number 15
_space_group_name_Hall '-C 2yc'
_space_group_name_H-M_alt 'C 1 2/c 1'
_atom_sites_solution_hydrogens geom
_cell_angle_alpha 90
_cell_angle_beta 115.244(11)
_cell_angle_gamma 90
_cell_formula_units_Z 8
_cell_length_a 27.274(5)
_cell_length_b 11.910(2)
_cell_length_c 23.368(4)
_cell_measurement_reflns_used 200
_cell_measurement_temperature 100.(2)
_cell_measurement_theta_max 40.33
_cell_measurement_theta_min 2.24
_cell_volume 6866(2)
_computing_cell_refinement 'APEX3 v2016.5-0 (Bruker AXS, 2016)'
_computing_data_collection 'Bruker Instrument Service v2012.12.0.3 (Bruker AXS, 2012'
_computing_data_reduction 'SAINT V8.37A (Bruker AXS, 2013)'
_computing_molecular_graphics 'shelXle (C.B. Huebschle, rev 807)'
_computing_publication_material 'SHELXTL XL 2014/7 (Bruker AXS, 2014)'
_computing_structure_refinement 'SHELXL-2014/7 (Sheldrick, 2014)'
_computing_structure_solution 'SHELXTL XT 2014/5 (Bruker AXS, 2014)'
_diffrn_ambient_temperature 100.(2)
_diffrn_measured_fraction_theta_full 0.999
_diffrn_measured_fraction_theta_max 0.999
_diffrn_measurement_device_type 'Bruker APEX II CCD'
_diffrn_measurement_method 'omega- and phi-scans'
_diffrn_radiation_monochromator 'multi-layer optics'
_diffrn_radiation_type 'CuK\a '
_diffrn_radiation_wavelength 1.54178
_diffrn_reflns_av_R_equivalents 0.1877
_diffrn_reflns_av_unetI/netI 0.1414
_diffrn_reflns_limit_h_max 27
_diffrn_reflns_limit_h_min -27
_diffrn_reflns_limit_k_max 11
_diffrn_reflns_limit_k_min -11
_diffrn_reflns_limit_l_max 23
_diffrn_reflns_limit_l_min -23
_diffrn_reflns_number 22969
_diffrn_reflns_theta_full 50.43
_diffrn_reflns_theta_max 50.43
_diffrn_reflns_theta_min 3.58
_diffrn_source 'IuS microsource'
_exptl_absorpt_coefficient_mu 0.760
_exptl_absorpt_correction_T_max 0.7533
_exptl_absorpt_correction_T_min 0.5047
_exptl_absorpt_correction_type multi-scan
_exptl_absorpt_process_details 'SADABS 2016/2 (Bruker AXS, 2012)'
_exptl_crystal_colour orange
_exptl_crystal_density_diffrn 1.313
_exptl_crystal_density_method 'not measured'
_exptl_crystal_description 'long needle'
_exptl_crystal_F_000 2816
_exptl_crystal_size_max 0.100
_exptl_crystal_size_mid 0.100
_exptl_crystal_size_min 0.050
_refine_diff_density_max 1.269
_refine_diff_density_min -0.374
_refine_ls_extinction_coef 0.00019(12)
_refine_ls_extinction_method 'SHELXL-2014/7 (Sheldrick 2014'
_refine_ls_goodness_of_fit_ref 1.211
_refine_ls_hydrogen_treatment constr
_refine_ls_matrix_type full
_refine_ls_number_parameters 462
_refine_ls_number_reflns 3589
_refine_ls_number_restraints 435
_refine_ls_restrained_S_all 1.148
_refine_ls_R_factor_all 0.1630
_refine_ls_R_factor_gt 0.1248
_refine_ls_shift/su_max 0.000
_refine_ls_shift/su_mean 0.000
_refine_ls_structure_factor_coef Fsqd
_refine_ls_weighting_details 'w=1/[\s^2^(Fo^2^)+(0.2000P)^2^] where P=(Fo^2^+2Fc^2^)/3'
_refine_ls_weighting_scheme calc
_refine_ls_wR_factor_gt 0.3071
_refine_ls_wR_factor_ref 0.3431
_reflns_number_gt 2428
_reflns_number_total 3589
_reflns_threshold_expression 'I > 2\s(I)'
_cod_data_source_file ae7b00214_si_002.cif
_cod_data_source_block bis_alpha_DIPYR
_cod_original_cell_volume 6866.(2)
_cod_database_code 4515268

loop_
_space_group_symop_operation_xyz
'x, y, z'
'-x, y, -z+1/2'
'x+1/2, y+1/2, z'
'-x+1/2, y+1/2, -z+1/2'
'-x, -y, -z'
'x, -y, z-1/2'
'-x+1/2, -y+1/2, -z'
'x+1/2, -y+1/2, z-1/2'

loop_
_atom_site_type_symbol
_atom_site_label
_atom_site_fract_x
_atom_site_fract_y
_atom_site_fract_z
_atom_site_U_iso_or_equiv
_atom_site_adp_type
_atom_site_calc_flag
_atom_site_refinement_flags_adp
_atom_site_refinement_flags_posn
_atom_site_occupancy
F F1 0.68512(19) 0.8221(4) 0.3509(2) 0.0264(12) Uani d U . 1
N N1 0.6053(3) 0.8525(6) 0.3691(3) 0.0208(15) Uani d U . 1
C C1 0.6235(4) 0.7948(7) 0.4273(4) 0.0244(18) Uani d U . 1
B B1 0.6490(4) 0.9076(8) 0.3505(4) 0.0219(19) Uani d U . 1
F F2 0.67853(18) 0.9873(4) 0.3950(2) 0.0269(13) Uani d U . 1
N N2 0.6215(3) 0.9628(6) 0.2838(3) 0.0210(16) Uani d U . 1
C C2 0.6778(4) 0.8037(8) 0.4730(4) 0.034(2) Uani d U . 1
H H1 0.7027 0.8485 0.4644 0.041 Uiso calc U R 1
C C17 0.7484(4) 1.0366(11) 0.2654(5) 0.056(3) Uani d U . 1
H H11 0.7865 1.0254 0.2868 0.067 Uiso calc U R 1
C C23 0.4132(4) 0.9328(8) 0.4834(4) 0.034(2) Uani d U . 1
H H15 0.3963 0.9891 0.4523 0.041 Uiso calc U R 1
F F3 0.5747(2) 0.6649(4) 0.6105(2) 0.0282(12) Uani d U . 1
N N3 0.4894(3) 0.6867(6) 0.6209(3) 0.0243(16) Uani d U . 1
C C3 0.6952(4) 0.7481(10) 0.5300(4) 0.046(3) Uani d U . 1
H H2 0.7313 0.7585 0.5612 0.055 Uiso calc U R 1
F F4 0.5011(2) 0.5529(4) 0.5535(2) 0.0297(13) Uani d U . 1
N N4 0.5540(3) 0.5188(6) 0.6653(3) 0.0229(16) Uani d U . 1
C C4 0.6600(4) 0.6761(9) 0.5426(5) 0.043(2) Uani d U . 1
H H3 0.6722 0.635 0.5811 0.052 Uiso calc U R 1
C C18 0.7153(4) 0.9979(9) 0.2918(4) 0.038(2) Uani d U . 1
H H12 0.7308 0.9632 0.3323 0.045 Uiso calc U R 1
C C5 0.6064(4) 0.6668(9) 0.4969(4) 0.037(2) Uani d U . 1
H H4 0.5822 0.6185 0.5047 0.044 Uiso calc U R 1
C C6 0.5876(4) 0.7267(8) 0.4402(4) 0.0276(19) Uani d U . 1
C C7 0.5318(3) 0.7214(8) 0.3954(4) 0.0252(19) Uani d U . 1
H H5 0.5074 0.6746 0.4038 0.03 Uiso calc U R 1
C C8 0.5137(3) 0.7811(7) 0.3423(4) 0.0223(19) Uani d U . 1
H H6 0.4764 0.7782 0.3139 0.027 Uiso calc U R 1
C C9 0.5500(3) 0.8499(7) 0.3274(4) 0.0197(18) Uani d U . 1
C C12 0.5436(4) 1.0326(7) 0.1923(4) 0.025(2) Uani d U . 1
H H7 0.5056 1.0435 0.1706 0.03 Uiso calc U R 1
C C31 0.5734(4) 0.4526(7) 0.7704(4) 0.026(2) Uani d U . 1
H H19 0.5684 0.4593 0.8081 0.031 Uiso calc U R 1
C C13 0.5775(4) 1.0772(8) 0.1695(4) 0.029(2) Uani d U . 1
H H8 0.5623 1.1169 0.1305 0.035 Uiso calc U R 1
C C14 0.6354(4) 1.0667(8) 0.2017(4) 0.033(2) Uani d U . 1
C C16 0.7262(4) 1.0927(11) 0.2068(5) 0.056(3) Uani d U . 1
H H10 0.7492 1.1191 0.1885 0.068 Uiso calc U R 1
C C22 0.4549(4) 0.8686(8) 0.4810(4) 0.034(2) Uani d U . 1
H H14 0.4666 0.8826 0.4488 0.04 Uiso calc U R 1
C C19 0.6583(4) 1.0093(7) 0.2594(4) 0.0275(19) Uani d U . 1
C C20 0.4635(4) 0.7668(7) 0.5744(4) 0.0257(19) Uani d U . 1
C C21 0.4792(4) 0.7856(8) 0.5243(3) 0.025(2) Uani d U . 1
H H13 0.5066 0.7404 0.521 0.03 Uiso calc U R 1
C C24 0.3963(4) 0.9157(8) 0.5302(4) 0.032(2) Uani d U . 1
H H16 0.3675 0.9593 0.5313 0.038 Uiso calc U R 1
C C10 0.5304(3) 0.9116(7) 0.2710(4) 0.0216(19) Uani d U . 1
C C11 0.5663(3) 0.9682(7) 0.2503(3) 0.0186(17) Uani d U . 1
C C29 0.5060(3) 0.6014(7) 0.7212(4) 0.0213(18) Uani d U . 1
B B2 0.5303(4) 0.6044(9) 0.6112(4) 0.025(2) Uani d U . 1
C C38 0.5896(3) 0.4363(7) 0.6613(4) 0.0231(19) Uani d U . 1
C C37 0.5990(4) 0.4239(8) 0.6052(4) 0.028(2) Uani d U . 1
H H24 0.5827 0.4756 0.5713 0.033 Uiso calc U R 1
C C36 0.6308(4) 0.3391(7) 0.5997(4) 0.029(2) Uani d U . 1
H H23 0.6356 0.3307 0.5619 0.035 Uiso calc U R 1
C C35 0.6563(4) 0.2651(8) 0.6504(4) 0.033(2) Uani d U . 1
H H22 0.6791 0.2072 0.6475 0.04 Uiso calc U R 1
C C34 0.6484(4) 0.2758(7) 0.7047(4) 0.029(2) Uani d U . 1
H H21 0.6649 0.2233 0.7381 0.035 Uiso calc U R 1
C C15 0.6700(4) 1.1097(10) 0.1755(5) 0.049(3) Uani d U . 1
H H9 0.655 1.1499 0.1367 0.059 Uiso calc U R 1
C C33 0.6164(3) 0.3626(7) 0.7116(4) 0.0240(19) Uani d U . 1
C C32 0.6076(3) 0.3745(7) 0.7669(4) 0.0231(19) Uani d U . 1
H H20 0.6261 0.3266 0.802 0.028 Uiso calc U R 1
C C25 0.4219(4) 0.8330(7) 0.5766(4) 0.028(2) Uani d U . 1
C C39 0.7537(7) 1.2113(16) 0.5238(9) 0.121(6) Uani d U . 1
H H31 0.718 1.1806 0.5175 0.145 Uiso calc U R 1
H H30 0.7694 1.2502 0.5652 0.145 Uiso calc U R 1
C C27 0.4338(4) 0.7445(7) 0.6743(4) 0.029(2) Uani d U . 1
H H18 0.4248 0.7375 0.7092 0.035 Uiso calc U R 1
C C26 0.4063(4) 0.8164(7) 0.6281(4) 0.030(2) Uani d U . 1
H H17 0.3764 0.8566 0.6288 0.036 Uiso calc U R 1
C C41 0.7979(10) 1.0260(18) 0.5770(9) 0.166(9) Uani d U . 1
H H27 0.7727 0.9637 0.5583 0.249 Uiso calc U R 1
H H25 0.7894 1.0633 0.609 0.249 Uiso calc U R 1
H H26 0.8351 0.9972 0.5968 0.249 Uiso calc U R 1
C C40 0.7926(9) 1.110(2) 0.5255(10) 0.152(8) Uani d U . 1
H H28 0.7777 1.0717 0.4839 0.182 Uiso calc U R 1
H H29 0.8289 1.1397 0.5335 0.182 Uiso calc U R 1
C C28 0.4773(4) 0.6768(7) 0.6726(4) 0.0224(18) Uani d U . 1
C C30 0.5441(3) 0.5262(7) 0.7179(4) 0.0194(18) Uani d U . 1

loop_
_atom_site_aniso_label
_atom_site_aniso_U_11
_atom_site_aniso_U_22
_atom_site_aniso_U_33
_atom_site_aniso_U_12
_atom_site_aniso_U_13
_atom_site_aniso_U_23
F1 0.032(3) 0.016(3) 0.029(2) 0.002(2) 0.011(2) 0.0000(19)
N1 0.025(3) 0.014(4) 0.026(3) 0.002(3) 0.013(2) -0.001(3)
C1 0.036(4) 0.013(4) 0.027(3) 0.006(3) 0.016(3) 0.000(3)
B1 0.021(4) 0.016(4) 0.026(4) 0.004(3) 0.007(3) 0.003(3)
F2 0.028(3) 0.017(3) 0.031(2) -0.001(2) 0.008(2) -0.0054(19)
N2 0.023(3) 0.016(4) 0.024(3) -0.004(3) 0.010(2) -0.004(3)
C2 0.034(4) 0.033(5) 0.034(4) 0.001(4) 0.014(3) 0.003(4)
C17 0.033(5) 0.083(9) 0.048(5) -0.021(5) 0.014(4) 0.011(5)
C23 0.048(5) 0.024(5) 0.028(4) 0.012(4) 0.014(4) 0.008(4)
F3 0.041(3) 0.015(3) 0.035(3) 0.006(2) 0.022(2) 0.007(2)
N3 0.032(4) 0.018(3) 0.022(3) 0.000(3) 0.010(3) -0.001(2)
C3 0.040(5) 0.061(7) 0.035(4) 0.007(4) 0.016(4) 0.015(4)
F4 0.045(3) 0.017(3) 0.025(2) 0.008(2) 0.013(2) -0.003(2)
N4 0.030(4) 0.015(3) 0.024(3) -0.001(3) 0.012(3) -0.002(2)
C4 0.045(5) 0.044(6) 0.044(5) 0.010(4) 0.023(4) 0.016(4)
C18 0.034(4) 0.040(6) 0.038(4) -0.002(4) 0.014(3) 0.011(4)
C5 0.040(5) 0.038(6) 0.039(4) 0.012(4) 0.022(3) 0.016(4)
C6 0.035(4) 0.021(5) 0.030(4) 0.003(3) 0.017(3) 0.006(3)
C7 0.029(4) 0.024(5) 0.028(3) 0.002(3) 0.018(3) -0.002(3)
C8 0.022(4) 0.020(4) 0.026(4) -0.001(3) 0.011(3) -0.004(3)
C9 0.023(4) 0.012(4) 0.026(3) 0.002(3) 0.012(3) -0.003(3)
C12 0.024(4) 0.022(5) 0.024(4) -0.003(3) 0.006(3) -0.003(3)
C31 0.037(5) 0.015(4) 0.029(4) 0.004(3) 0.016(3) 0.005(3)
C13 0.032(4) 0.025(5) 0.029(4) -0.001(3) 0.011(3) 0.003(4)
C14 0.030(4) 0.030(5) 0.033(4) -0.005(3) 0.009(3) 0.003(4)
C16 0.039(5) 0.079(8) 0.051(5) -0.023(5) 0.020(4) 0.012(5)
C22 0.051(5) 0.021(5) 0.027(4) 0.006(4) 0.015(4) 0.002(3)
C19 0.030(4) 0.018(5) 0.032(4) -0.002(3) 0.010(3) 0.000(3)
C20 0.036(4) 0.014(4) 0.024(3) 0.002(3) 0.010(3) -0.004(3)
C21 0.035(5) 0.018(4) 0.023(4) 0.007(4) 0.012(3) 0.000(3)
C24 0.044(5) 0.018(5) 0.028(4) 0.010(4) 0.010(4) 0.002(3)
C10 0.025(4) 0.017(4) 0.023(3) 0.001(3) 0.010(3) -0.002(3)
C11 0.024(4) 0.011(4) 0.019(3) -0.003(3) 0.006(3) -0.008(3)
C29 0.031(4) 0.011(4) 0.022(3) -0.004(3) 0.012(3) -0.002(3)
B2 0.038(4) 0.016(4) 0.023(4) 0.001(3) 0.015(3) 0.001(3)
C38 0.027(4) 0.011(4) 0.034(4) -0.002(3) 0.015(3) 0.003(3)
C37 0.035(5) 0.020(4) 0.037(4) 0.006(4) 0.023(4) 0.010(3)
C36 0.030(5) 0.014(4) 0.050(4) 0.003(4) 0.022(4) -0.002(3)
C35 0.042(5) 0.011(4) 0.047(4) 0.001(4) 0.021(4) -0.003(3)
C34 0.035(5) 0.009(4) 0.043(4) 0.000(4) 0.015(4) 0.000(3)
C15 0.038(5) 0.064(7) 0.041(5) -0.018(4) 0.012(4) 0.011(5)
C33 0.026(4) 0.014(4) 0.032(4) -0.003(3) 0.012(3) -0.001(3)
C32 0.031(5) 0.008(4) 0.032(4) -0.001(3) 0.014(3) 0.006(3)
C25 0.036(5) 0.017(4) 0.027(3) 0.006(3) 0.011(3) -0.001(3)
C39 0.086(11) 0.097(11) 0.136(14) -0.039(8) 0.006(10) 0.021(9)
C27 0.037(5) 0.020(5) 0.035(4) 0.001(4) 0.019(4) 0.004(3)
C26 0.043(5) 0.015(5) 0.032(4) -0.003(4) 0.017(4) -0.006(3)
C41 0.19(2) 0.099(13) 0.110(12) -0.015(13) -0.027(12) 0.010(10)
C40 0.126(15) 0.122(14) 0.139(13) -0.003(11) -0.009(12) 0.017(11)
C28 0.035(4) 0.006(4) 0.026(3) -0.004(3) 0.013(3) -0.004(3)
C30 0.026(4) 0.007(4) 0.026(3) -0.007(3) 0.013(3) -0.002(3)

loop_
_atom_type_symbol
_atom_type_description
_atom_type_scat_dispersion_real
_atom_type_scat_dispersion_imag
_atom_type_scat_source
C C 0.0181 0.0091 'International Tables Vol C Tables 4.2.6.8 and 6.1.1.4'
H H 0.0000 0.0000 'International Tables Vol C Tables 4.2.6.8 and 6.1.1.4'
B B 0.0090 0.0039 'International Tables Vol C Tables 4.2.6.8 and 6.1.1.4'
F F 0.0727 0.0534 'International Tables Vol C Tables 4.2.6.8 and 6.1.1.4'
N N 0.0311 0.0180 'International Tables Vol C Tables 4.2.6.8 and 6.1.1.4'

loop_
_geom_angle_atom_site_label_1
_geom_angle_atom_site_label_2
_geom_angle_atom_site_label_3
_geom_angle_site_symmetry_1
_geom_angle_site_symmetry_3
_geom_angle
C9 N1 C1 . . 119.3(7)
C9 N1 B1 . . 122.3(6)
C1 N1 B1 . . 118.1(7)
C6 C1 N1 . . 119.9(8)
C6 C1 C2 . . 118.9(8)
N1 C1 C2 . . 121.2(8)
F2 B1 F1 . . 108.0(7)
F2 B1 N2 . . 109.8(7)
F1 B1 N2 . . 110.3(7)
F2 B1 N1 . . 110.2(7)
F1 B1 N1 . . 107.7(7)
N2 B1 N1 . . 110.7(7)
C11 N2 C19 . . 122.0(6)
C11 N2 B1 . . 122.3(7)
C19 N2 B1 . . 115.7(7)
C3 C2 C1 . . 120.9(9)
C3 C2 H1 . . 119.5
C1 C2 H1 . . 119.5
C18 C17 C16 . . 120.3(10)
C18 C17 H11 . . 119.9
C16 C17 H11 . . 119.9
C24 C23 C22 . . 120.6(8)
C24 C23 H15 . . 119.7
C22 C23 H15 . . 119.7
C28 N3 C20 . . 120.7(7)
C28 N3 B2 . . 121.2(7)
C20 N3 B2 . . 118.0(6)
C2 C3 C4 . . 120.6(10)
C2 C3 H2 . . 119.7
C4 C3 H2 . . 119.7
C30 N4 C38 . . 120.6(7)
C30 N4 B2 . . 121.4(7)
C38 N4 B2 . . 117.8(6)
C5 C4 C3 . . 118.1(9)
C5 C4 H3 . . 120.9
C3 C4 H3 . . 120.9
C17 C18 C19 . . 120.7(9)
C17 C18 H12 . . 119.7
C19 C18 H12 . . 119.7
C6 C5 C4 . . 121.7(9)
C6 C5 H4 . . 119.1
C4 C5 H4 . . 119.1
C5 C6 C1 . . 119.6(8)
C5 C6 C7 . . 121.0(8)
C1 C6 C7 . . 119.4(7)
C8 C7 C6 . . 120.9(8)
C8 C7 H5 . . 119.6
C6 C7 H5 . . 119.6
C7 C8 C9 . . 120.8(8)
C7 C8 H6 . . 119.6
C9 C8 H6 . . 119.6
C10 C9 N1 . . 120.4(7)
C10 C9 C8 . . 120.1(8)
N1 C9 C8 . . 119.4(7)
C13 C12 C11 . . 119.0(8)
C13 C12 H7 . . 120.5
C11 C12 H7 . . 120.5
C32 C31 C30 . . 121.0(7)
C32 C31 H19 . . 119.5
C30 C31 H19 . . 119.5
C12 C13 C14 . . 122.7(8)
C12 C13 H8 . . 118.6
C14 C13 H8 . . 118.6
C19 C14 C15 . . 119.1(9)
C19 C14 C13 . . 119.1(8)
C15 C14 C13 . . 121.7(8)
C15 C16 C17 . . 119.7(9)
C15 C16 H10 . . 120.1
C17 C16 H10 . . 120.1
C21 C22 C23 . . 121.1(8)
C21 C22 H14 . . 119.5
C23 C22 H14 . . 119.5
C14 C19 C18 . . 119.9(8)
C14 C19 N2 . . 117.7(8)
C18 C19 N2 . . 122.4(7)
N3 C20 C25 . . 120.4(7)
N3 C20 C21 . . 121.3(8)
C25 C20 C21 . . 118.3(8)
C22 C21 C20 . . 119.9(8)
C22 C21 H13 . . 120.0
C20 C21 H13 . . 120.0
C23 C24 C25 . . 119.5(9)
C23 C24 H16 . . 120.3
C25 C24 H16 . . 120.3
C9 C10 C11 . . 121.5(8)
C9 C10 C10 . 2_655 118.6(7)
C11 C10 C10 . 2_655 119.8(7)
N2 C11 C10 . . 121.9(7)
N2 C11 C12 . . 119.2(7)
C10 C11 C12 . . 118.9(7)
C28 C29 C30 . . 122.4(7)
C28 C29 C29 . 2_656 117.8(8)
C30 C29 C29 . 2_656 119.8(7)
F4 B2 F3 . . 110.7(7)
F4 B2 N4 . . 111.9(8)
F3 B2 N4 . . 106.6(7)
F4 B2 N3 . . 105.6(7)
F3 B2 N3 . . 110.4(7)
N4 B2 N3 . . 111.8(7)
C33 C38 N4 . . 120.4(7)
C33 C38 C37 . . 118.0(8)
N4 C38 C37 . . 121.6(7)
C36 C37 C38 . . 121.5(8)
C36 C37 H24 . . 119.2
C38 C37 H24 . . 119.2
C37 C36 C35 . . 119.2(8)
C37 C36 H23 . . 120.4
C35 C36 H23 . . 120.4
C34 C35 C36 . . 120.3(9)
C34 C35 H22 . . 119.8
C36 C35 H22 . . 119.8
C35 C34 C33 . . 121.4(8)
C35 C34 H21 . . 119.3
C33 C34 H21 . . 119.3
C16 C15 C14 . . 120.1(9)
C16 C15 H9 . . 119.9
C14 C15 H9 . . 119.9
C38 C33 C34 . . 119.4(8)
C38 C33 C32 . . 118.3(8)
C34 C33 C32 . . 122.2(8)
C31 C32 C33 . . 121.1(8)
C31 C32 H20 . . 119.5
C33 C32 H20 . . 119.5
C20 C25 C24 . . 120.5(8)
C20 C25 C26 . . 118.9(8)
C24 C25 C26 . . 120.6(8)
C39 C39 C40 7_676 . 113.(3)
C39 C39 H31 7_676 . 109.0
C40 C39 H31 . . 109.0
C39 C39 H30 7_676 . 109.0
C40 C39 H30 . . 109.0
H31 C39 H30 . . 107.8
C26 C27 C28 . . 121.4(8)
C26 C27 H18 . . 119.3
C28 C27 H18 . . 119.3
C27 C26 C25 . . 119.8(9)
C27 C26 H17 . . 120.1
C25 C26 H17 . . 120.1
C40 C41 H27 . . 109.5
C40 C41 H25 . . 109.5
H27 C41 H25 . . 109.5
C40 C41 H26 . . 109.5
H27 C41 H26 . . 109.5
H25 C41 H26 . . 109.5
C41 C40 C39 . . 111.(2)
C41 C40 H28 . . 109.5
C39 C40 H28 . . 109.5
C41 C40 H29 . . 109.5
C39 C40 H29 . . 109.5
H28 C40 H29 . . 108.1
N3 C28 C29 . . 120.5(8)
N3 C28 C27 . . 118.6(7)
C29 C28 C27 . . 120.9(7)
N4 C30 C29 . . 121.8(7)
N4 C30 C31 . . 118.4(7)
C29 C30 C31 . . 119.7(7)

loop_
_geom_bond_atom_site_label_1
_geom_bond_atom_site_label_2
_geom_bond_site_symmetry_2
_geom_bond_distance
F1 B1 . 1.414(11)
N1 C9 . 1.404(11)
N1 C1 . 1.412(11)
N1 B1 . 1.574(12)
C1 C6 . 1.400(13)
C1 C2 . 1.413(13)
B1 F2 . 1.384(11)
B1 N2 . 1.558(12)
N2 C11 . 1.370(11)
N2 C19 . 1.458(11)
C2 C3 . 1.377(13)
C2 H1 . 0.95
C17 C18 . 1.373(14)
C17 C16 . 1.408(15)
C17 H11 . 0.95
C23 C24 . 1.372(13)
C23 C22 . 1.389(13)
C23 H15 . 0.95
F3 B2 . 1.416(12)
N3 C28 . 1.385(11)
N3 C20 . 1.391(11)
N3 B2 . 1.572(13)
C3 C4 . 1.411(15)
C3 H2 . 0.95
F4 B2 . 1.383(11)
N4 C30 . 1.367(10)
N4 C38 . 1.414(11)
N4 B2 . 1.535(12)
C4 C5 . 1.398(14)
C4 H3 . 0.95
C18 C19 . 1.417(13)
C18 H12 . 0.95
C5 C6 . 1.396(13)
C5 H4 . 0.95
C6 C7 . 1.435(13)
C7 C8 . 1.329(12)
C7 H5 . 0.95
C8 C9 . 1.437(12)
C8 H6 . 0.95
C9 C10 . 1.402(12)
C12 C13 . 1.358(12)
C12 C11 . 1.446(12)
C12 H7 . 0.95
C31 C32 . 1.343(12)
C31 C30 . 1.441(12)
C31 H19 . 0.95
C13 C14 . 1.435(13)
C13 H8 . 0.95
C14 C19 . 1.399(13)
C14 C15 . 1.422(14)
C16 C15 . 1.404(15)
C16 H10 . 0.95
C22 C21 . 1.368(13)
C22 H14 . 0.95
C20 C25 . 1.401(13)
C20 C21 . 1.425(12)
C21 H13 . 0.95
C24 C25 . 1.410(13)
C24 H16 . 0.95
C10 C11 . 1.431(12)
C10 C10 2_655 1.525(17)
C29 C28 . 1.397(12)
C29 C30 . 1.401(12)
C29 C29 2_656 1.512(16)
C38 C33 . 1.398(12)
C38 C37 . 1.446(12)
C37 C36 . 1.374(12)
C37 H24 . 0.95
C36 C35 . 1.401(13)
C36 H23 . 0.95
C35 C34 . 1.381(13)
C35 H22 . 0.95
C34 C33 . 1.407(13)
C34 H21 . 0.95
C15 H9 . 0.95
C33 C32 . 1.418(12)
C32 H20 . 0.95
C25 C26 . 1.451(13)
C39 C39 7_676 1.39(3)
C39 C40 . 1.60(3)
C39 H31 . 0.99
C39 H30 . 0.99
C27 C26 . 1.332(13)
C27 C28 . 1.450(13)
C27 H18 . 0.95
C26 H17 . 0.95
C41 C40 . 1.52(3)
C41 H27 . 0.98
C41 H25 . 0.98
C41 H26 . 0.98
C40 H28 . 0.99
C40 H29 . 0.99
